data_1527464
loop_
_publ_author_name
'Gullman, J.'
'Olofsson, O.'

_publ_section_title
;
 The Crystal STructure of Sn P3 and a Note on the Crystal Structure of Ge
 P3
;
_journal_name_full 'Journal of Solid State Chemistry'
_journal_page_first 441
_journal_page_last 445
_journal_volume 5
_journal_year 1972
_chemical_formula_sum 'Ge P3'
_space_group_IT_number 166
_symmetry_space_group_name_Hall '-R 3 2"'
_symmetry_space_group_name_H-M 'R -3 m :H'
_cell_angle_alpha 90
_cell_angle_beta 90
_cell_angle_gamma 120
_cell_formula_units_Z 6
_cell_length_a 7.05
_cell_length_b 7.05
_cell_length_c 9.932
_cell_volume 427.509
_citation_journal_id_ASTM JSSCBI
_cod_data_source_file Gullman_JSSCBI_1972_1973.cif
_cod_data_source_block Ge1P3
_cod_original_cell_volume 427.5093
_cod_original_formula_sum 'Ge1 P3'
_cod_database_code 1527464

loop_
_symmetry_equiv_pos_as_xyz
x,y,z
-y,x-y,z
-x+y,-x,z
y,x,-z
-x,-x+y,-z
x-y,-y,-z
-x,-y,-z
y,-x+y,-z
x-y,x,-z
-y,-x,z
x,x-y,z
-x+y,y,z
x+2/3,y+1/3,z+1/3
-y+2/3,x-y+1/3,z+1/3
-x+y+2/3,-x+1/3,z+1/3
y+2/3,x+1/3,-z+1/3
-x+2/3,-x+y+1/3,-z+1/3
x-y+2/3,-y+1/3,-z+1/3
-x+2/3,-y+1/3,-z+1/3
y+2/3,-x+y+1/3,-z+1/3
x-y+2/3,x+1/3,-z+1/3
-y+2/3,-x+1/3,z+1/3
x+2/3,x-y+1/3,z+1/3
-x+y+2/3,y+1/3,z+1/3
x+1/3,y+2/3,z+2/3
-y+1/3,x-y+2/3,z+2/3
-x+y+1/3,-x+2/3,z+2/3
y+1/3,x+2/3,-z+2/3
-x+1/3,-x+y+2/3,-z+2/3
x-y+1/3,-y+2/3,-z+2/3
-x+1/3,-y+2/3,-z+2/3
y+1/3,-x+y+2/3,-z+2/3
x-y+1/3,x+2/3,-z+2/3
-y+1/3,-x+2/3,z+2/3
x+1/3,x-y+2/3,z+2/3
-x+y+1/3,y+2/3,z+2/3

loop_
_atom_site_label
_atom_site_type_symbol
_atom_site_fract_x
_atom_site_fract_y
_atom_site_fract_z
_atom_site_occupancy
_atom_site_U_iso_or_equiv
Ge1 Ge 0 0 0.269 1 0.0
P1 P 0.515 0.485 0.282 1 0.0
